data_2240686
loop_
_publ_author_name
'Nita, Rafaela'
'Deschamps, Jeffrey R.'
'Trammell, Scott A.'
'Knight, D. Andrew'

_publ_section_title
;
 Crystal structure of
 <i>catena</i>-poly[[chlorido(4,4'-dimethyl-2,2'-bipyridine-\k^2^<i>N</i>,<i>N</i>')copper(II)]-\m-chlorido]
;
_journal_coeditor_code ZL2617
_journal_issue 6
_journal_name_full 'Acta Crystallographica Section E'
_journal_page_first 624
_journal_page_last 627
_journal_paper_doi 10.1107/S2056989015008944
_journal_volume 71
_journal_year 2015
_chemical_formula_iupac '[Cu Cl2 (C12 H12 N2)]'
_chemical_formula_moiety 'C12 H12 Cl2 Cu N2'
_chemical_formula_sum 'C12 H12 Cl2 Cu N2'
_chemical_formula_weight 318.68
_chemical_name_systematic
<i>catena</i>-Poly[[chlorido(4,4'-dimethyl-2,2'-bipyridine-\k^2^<i>N</i>,<i>N</i>')copper(II)]-\m-chlorido]
_space_group_crystal_system monoclinic
_space_group_IT_number 9
_space_group_name_Hall 'C -2yc'
_space_group_name_H-M_alt 'C 1 c 1'
_symmetry_space_group_name_Hall 'C -2yc'
_symmetry_space_group_name_H-M 'C 1 c 1'
_atom_sites_solution_hydrogens geom
_atom_sites_solution_primary direct
_atom_sites_solution_secondary difmap
_audit_creation_method SHELXL-2014/7
_cell_angle_alpha 90
_cell_angle_beta 110.491(2)
_cell_angle_gamma 90
_cell_formula_units_Z 4
_cell_length_a 9.1101(6)
_cell_length_b 20.0087(12)
_cell_length_c 7.1231(4)
_cell_measurement_reflns_used 4788
_cell_measurement_temperature 150(2)
_cell_measurement_theta_max 29.09
_cell_measurement_theta_min 2.59
_cell_volume 1216.25(13)
_computing_cell_refinement
;
SAINT (Bruker, 2002)
;
_computing_data_collection
;
SMART (Bruker, 2002)
;
_computing_data_reduction
;
SAINT and XPREP (Bruker, 2002)
;
_computing_molecular_graphics
;
SHELXTL (Sheldrick, 2008)
;
_computing_publication_material
;
SHELXTL (Sheldrick, 2008)
;
_computing_structure_refinement
;
SHELXL2014 (Sheldrick, 2015)
;
_computing_structure_solution
;
SHELXS97 (Sheldrick, 2008)
;
_diffrn_ambient_temperature 150(2)
_diffrn_measured_fraction_theta_full 1.000
_diffrn_measured_fraction_theta_max 0.999
_diffrn_measurement_device_type 'Bruker APEXII CCD'
_diffrn_measurement_method '\w scans'
_diffrn_radiation_monochromator graphite
_diffrn_radiation_source 'sealed tube'
_diffrn_radiation_type MoK\a
_diffrn_radiation_wavelength 0.71073
_diffrn_reflns_av_R_equivalents 0.0491
_diffrn_reflns_limit_h_max 12
_diffrn_reflns_limit_h_min -12
_diffrn_reflns_limit_k_max 27
_diffrn_reflns_limit_k_min -27
_diffrn_reflns_limit_l_max 9
_diffrn_reflns_limit_l_min -9
_diffrn_reflns_number 7099
_diffrn_reflns_theta_full 25.000
_diffrn_reflns_theta_max 29.138
_diffrn_reflns_theta_min 2.036
_exptl_absorpt_coefficient_mu 2.210
_exptl_absorpt_correction_T_max 0.7458
_exptl_absorpt_correction_T_min 0.6456
_exptl_absorpt_correction_type multi-scan
_exptl_absorpt_process_details
;
(SADABS; Bruker, 2002)
;
_exptl_crystal_colour green
_exptl_crystal_density_diffrn 1.740
_exptl_crystal_description plate
_exptl_crystal_F_000 644
_exptl_crystal_size_max 0.268
_exptl_crystal_size_mid 0.121
_exptl_crystal_size_min 0.074
_refine_diff_density_max 0.559
_refine_diff_density_min -0.481
_refine_ls_abs_structure_details
;
Classical Flack method preferred over Parsons
because s.u. lower (Flack, 1983).
;
_refine_ls_abs_structure_Flack 0.011(15)
_refine_ls_extinction_method none
_refine_ls_goodness_of_fit_ref 1.048
_refine_ls_hydrogen_treatment constr
_refine_ls_matrix_type full
_refine_ls_number_parameters 156
_refine_ls_number_reflns 2945
_refine_ls_number_restraints 2
_refine_ls_restrained_S_all 1.047
_refine_ls_R_factor_all 0.0312
_refine_ls_R_factor_gt 0.0295
_refine_ls_shift/su_max 0.001
_refine_ls_shift/su_mean 0.000
_refine_ls_structure_factor_coef Fsqd
_refine_ls_weighting_details 'w=1/[\s^2^(Fo^2^)+(0.0425P)^2^] where P=(Fo^2^+2Fc^2^)/3'
_refine_ls_weighting_scheme calc
_refine_ls_wR_factor_gt 0.0712
_refine_ls_wR_factor_ref 0.0719
_reflns_number_gt 2829
_reflns_number_total 2945
_reflns_threshold_expression I>2\s(I)
_cod_data_source_file zl2617sup1.cf
_cod_data_source_block I
_cod_database_code 2240686
_shelx_space_group_comment
;
The symmetry employed for this shelxl refinement is uniquely defined
by the following loop, which should always be used as a source of
symmetry information in preference to the above space-group names.
They are only intended as comments.
;
_shelx_estimated_absorpt_t_min 0.589
_shelx_estimated_absorpt_t_max 0.854

loop_
_space_group_symop_operation_xyz
'x, y, z'
'x, -y, z+1/2'
'x+1/2, y+1/2, z'
'x+1/2, -y+1/2, z+1/2'

loop_
_atom_site_type_symbol
_atom_site_label
_atom_site_fract_x
_atom_site_fract_y
_atom_site_fract_z
_atom_site_U_iso_or_equiv
_atom_site_adp_type
_atom_site_calc_flag
_atom_site_occupancy
Cu Cu1 0.99673(5) 0.95231(2) 0.74601(5) 0.01585(12) Uani d 1
Cl Cl1 1.12820(11) 0.85482(5) 0.80882(16) 0.0243(2) Uani d 1
Cl Cl2 1.15771(10) 1.00184(5) 1.04309(13) 0.01687(18) Uani d 1
N N1 0.8565(4) 1.03282(16) 0.6685(5) 0.0166(6) Uani d 1
C C2 0.9078(5) 1.0962(2) 0.6952(6) 0.0217(8) Uani d 1
H H2A 1.0170 1.1044 0.7567 0.026 Uiso calc 1
C C3 0.8073(5) 1.14974(19) 0.6364(6) 0.0213(8) Uani d 1
H H3A 0.8479 1.1940 0.6576 0.026 Uiso calc 1
C C4 0.6467(5) 1.13963(18) 0.5460(6) 0.0164(7) Uani d 1
C C4A 0.5357(5) 1.19727(19) 0.4831(7) 0.0219(8) Uani d 1
H H4AA 0.4287 1.1817 0.4592 0.033 Uiso calc 1
H H4AB 0.5414 1.2168 0.3597 0.033 Uiso calc 1
H H4AC 0.5642 1.2311 0.5892 0.033 Uiso calc 1
C C5 0.5941(5) 1.07339(18) 0.5156(6) 0.0155(6) Uani d 1
H H5A 0.4856 1.0641 0.4530 0.019 Uiso calc 1
C C6 0.7009(4) 1.02135(18) 0.5771(5) 0.0136(6) Uani d 1
C C7 0.6593(4) 0.94980(17) 0.5520(5) 0.0137(7) Uani d 1
C C8 0.5058(4) 0.9266(2) 0.4740(6) 0.0167(7) Uani d 1
H H8A 0.4208 0.9573 0.4344 0.020 Uiso calc 1
C C9 0.4773(5) 0.85789(19) 0.4542(6) 0.0162(7) Uani d 1
C C9A 0.3132(5) 0.8319(2) 0.3748(7) 0.0225(8) Uani d 1
H H9AA 0.2582 0.8514 0.2425 0.034 Uiso calc 1
H H9AB 0.2588 0.8441 0.4666 0.034 Uiso calc 1
H H9AC 0.3151 0.7832 0.3630 0.034 Uiso calc 1
C C10 0.6064(5) 0.81541(19) 0.5120(6) 0.0192(7) Uani d 1
H H10A 0.5919 0.7684 0.4982 0.023 Uiso calc 1
C C11 0.7558(5) 0.84178(19) 0.5896(6) 0.0191(7) Uani d 1
H H11A 0.8425 0.8120 0.6290 0.023 Uiso calc 1
N N12 0.7834(3) 0.90766(15) 0.6114(5) 0.0153(6) Uani d 1

loop_
_atom_site_aniso_label
_atom_site_aniso_U_11
_atom_site_aniso_U_22
_atom_site_aniso_U_33
_atom_site_aniso_U_12
_atom_site_aniso_U_13
_atom_site_aniso_U_23
Cu1 0.01070(19) 0.0139(2) 0.0205(2) 0.00155(17) 0.00239(16) 0.00001(18)
Cl1 0.0162(4) 0.0162(4) 0.0347(5) 0.0053(3) 0.0016(4) 0.0024(4)
Cl2 0.0135(4) 0.0235(4) 0.0134(4) -0.0012(3) 0.0044(3) -0.0025(3)
N1 0.0131(15) 0.0153(14) 0.0203(15) 0.0005(12) 0.0046(13) -0.0014(12)
C2 0.0144(18) 0.0188(18) 0.029(2) -0.0023(14) 0.0042(16) -0.0002(15)
C3 0.0200(19) 0.0150(17) 0.026(2) -0.0012(14) 0.0050(17) -0.0016(15)
C4 0.0171(17) 0.0148(17) 0.0170(17) 0.0004(13) 0.0057(14) -0.0009(13)
C4A 0.0179(18) 0.0161(18) 0.030(2) 0.0021(15) 0.0061(16) -0.0006(16)
C5 0.0107(15) 0.0151(16) 0.0198(18) 0.0020(14) 0.0043(14) -0.0005(14)
C6 0.0143(16) 0.0144(16) 0.0133(16) 0.0018(13) 0.0063(13) 0.0007(13)
C7 0.0149(17) 0.0130(16) 0.0140(17) 0.0000(13) 0.0062(15) -0.0001(12)
C8 0.0148(19) 0.0168(18) 0.0184(17) 0.0005(13) 0.0057(15) -0.0008(14)
C9 0.0154(17) 0.0172(17) 0.0161(17) -0.0030(13) 0.0057(14) -0.0018(14)
C9A 0.017(2) 0.0190(19) 0.029(2) -0.0051(15) 0.0047(17) -0.0032(16)
C10 0.0202(18) 0.0128(16) 0.0239(19) 0.0004(14) 0.0069(16) 0.0013(14)
C11 0.0161(18) 0.0154(17) 0.025(2) 0.0028(13) 0.0062(16) -0.0002(14)
N12 0.0123(14) 0.0136(14) 0.0191(15) 0.0022(12) 0.0044(12) 0.0000(12)

loop_
_atom_type_symbol
_atom_type_description
_atom_type_scat_dispersion_real
_atom_type_scat_dispersion_imag
_atom_type_scat_source
C C 0.0033 0.0016 'International Tables Vol C Tables 4.2.6.8 and 6.1.1.4'
H H 0.0000 0.0000 'International Tables Vol C Tables 4.2.6.8 and 6.1.1.4'
N N 0.0061 0.0033 'International Tables Vol C Tables 4.2.6.8 and 6.1.1.4'
Cl Cl 0.1484 0.1585 'International Tables Vol C Tables 4.2.6.8 and 6.1.1.4'
Cu Cu 0.3201 1.2651 'International Tables Vol C Tables 4.2.6.8 and 6.1.1.4'

loop_
_geom_angle_atom_site_label_1
_geom_angle_atom_site_label_2
_geom_angle_atom_site_label_3
_geom_angle_site_symmetry_3
_geom_angle
N1 Cu1 N12 . 79.25(12)
N1 Cu1 Cl1 . 172.93(10)
N12 Cu1 Cl1 . 93.82(9)
N1 Cu1 Cl2 . 92.64(10)
N12 Cu1 Cl2 . 143.41(9)
Cl1 Cu1 Cl2 . 93.79(4)
N1 Cu1 Cl2 2_574 89.55(9)
N12 Cu1 Cl2 2_574 121.94(9)
Cl1 Cu1 Cl2 2_574 93.01(4)
Cl2 Cu1 Cl2 2_574 93.29(3)
Cu1 Cl2 Cu1 2_575 111.20(4)
C2 N1 C6 . 118.8(3)
C2 N1 Cu1 . 124.2(3)
C6 N1 Cu1 . 117.0(2)
N1 C2 C3 . 122.1(4)
N1 C2 H2A . 119.0
C3 C2 H2A . 119.0
C2 C3 C4 . 120.5(3)
C2 C3 H3A . 119.7
C4 C3 H3A . 119.7
C3 C4 C5 . 117.2(3)
C3 C4 C4A . 121.2(3)
C5 C4 C4A . 121.7(4)
C4 C4A H4AA . 109.5
C4 C4A H4AB . 109.5
H4AA C4A H4AB . 109.5
C4 C4A H4AC . 109.5
H4AA C4A H4AC . 109.5
H4AB C4A H4AC . 109.5
C6 C5 C4 . 119.9(4)
C6 C5 H5A . 120.1
C4 C5 H5A . 120.1
N1 C6 C5 . 121.6(4)
N1 C6 C7 . 113.8(3)
C5 C6 C7 . 124.6(4)
N12 C7 C8 . 122.0(3)
N12 C7 C6 . 114.5(3)
C8 C7 C6 . 123.4(3)
C7 C8 C9 . 119.5(4)
C7 C8 H8A . 120.2
C9 C8 H8A . 120.2
C10 C9 C8 . 117.6(4)
C10 C9 C9A . 122.0(4)
C8 C9 C9A . 120.4(4)
C9 C9A H9AA . 109.5
C9 C9A H9AB . 109.5
H9AA C9A H9AB . 109.5
C9 C9A H9AC . 109.5
H9AA C9A H9AC . 109.5
H9AB C9A H9AC . 109.5
C11 C10 C9 . 119.8(3)
C11 C10 H10A . 120.1
C9 C10 H10A . 120.1
N12 C11 C10 . 122.7(3)
N12 C11 H11A . 118.6
C10 C11 H11A . 118.6
C11 N12 C7 . 118.3(3)
C11 N12 Cu1 . 126.3(3)
C7 N12 Cu1 . 115.3(2)

loop_
_geom_bond_atom_site_label_1
_geom_bond_atom_site_label_2
_geom_bond_site_symmetry_2
_geom_bond_distance
Cu1 N1 . 2.009(3)
Cu1 N12 . 2.047(3)
Cu1 Cl1 . 2.2506(10)
Cu1 Cl2 . 2.3320(10)
Cu1 Cl2 2_574 2.5623(9)
Cl2 Cu1 2_575 2.5623(9)
N1 C2 . 1.343(5)
N1 C6 . 1.357(5)
C2 C3 . 1.375(6)
C2 H2A . 0.9500
C3 C4 . 1.392(5)
C3 H3A . 0.9500
C4 C5 . 1.400(5)
C4 C4A . 1.495(5)
C4A H4AA . 0.9800
C4A H4AB . 0.9800
C4A H4AC . 0.9800
C5 C6 . 1.387(5)
C5 H5A . 0.9500
C6 C7 . 1.476(5)
C7 N12 . 1.354(4)
C7 C8 . 1.391(5)
C8 C9 . 1.398(5)
C8 H8A . 0.9500
C9 C10 . 1.391(5)
C9 C9A . 1.494(5)
C9A H9AA . 0.9800
C9A H9AB . 0.9800
C9A H9AC . 0.9800
C10 C11 . 1.382(6)
C10 H10A . 0.9500
C11 N12 . 1.341(5)
C11 H11A . 0.9500

loop_
_geom_hbond_atom_site_label_D
_geom_hbond_atom_site_label_H
_geom_hbond_atom_site_label_A
_geom_hbond_site_symmetry_A
_geom_hbond_distance_DH
_geom_hbond_distance_HA
_geom_hbond_distance_DA
_geom_hbond_angle_DHA
C11 H11A Cl1 . 0.95 2.61 3.211(4) 122
C8 H8A Cl2 2_474 0.95 2.88 3.666(4) 140
C10 H10A Cl1 4_464 0.95 2.88 3.733(4) 149

loop_
_geom_torsion_atom_site_label_1
_geom_torsion_atom_site_label_2
_geom_torsion_atom_site_label_3
_geom_torsion_atom_site_label_4
_geom_torsion
C6 N1 C2 C3 1.2(6)
Cu1 N1 C2 C3 178.8(3)
N1 C2 C3 C4 0.1(6)
C2 C3 C4 C5 -1.0(6)
C2 C3 C4 C4A 179.3(4)
C3 C4 C5 C6 0.7(5)
C4A C4 C5 C6 -179.7(4)
C2 N1 C6 C5 -1.6(5)
Cu1 N1 C6 C5 -179.3(3)
C2 N1 C6 C7 178.6(3)
Cu1 N1 C6 C7 0.9(4)
C4 C5 C6 N1 0.6(6)
C4 C5 C6 C7 -179.7(3)
N1 C6 C7 N12 -4.3(4)
C5 C6 C7 N12 176.0(4)
N1 C6 C7 C8 175.7(3)
C5 C6 C7 C8 -4.1(6)
N12 C7 C8 C9 -0.5(6)
C6 C7 C8 C9 179.5(3)
C7 C8 C9 C10 -0.9(6)
C7 C8 C9 C9A 178.7(3)
C8 C9 C10 C11 1.3(6)
C9A C9 C10 C11 -178.3(4)
C9 C10 C11 N12 -0.4(6)
C10 C11 N12 C7 -1.0(6)
C10 C11 N12 Cu1 174.3(3)
C8 C7 N12 C11 1.4(6)
C6 C7 N12 C11 -178.6(3)
C8 C7 N12 Cu1 -174.4(3)
C6 C7 N12 Cu1 5.6(4)

_cod_database_fobs_code 2240686
